data_1552495
loop_
_publ_author_name
'Li, Jin'
'Yin, Xinchi'
'Li, Bin'
'Li, Xiaokang'
'Pan, Yuanjiang'
'Li, Jian'
'Guo, Yuan'

_publ_section_title
;
 Spiropyran in Situ Switching: A Real-Time Fluorescence Strategy for
 Tracking DNA G-Quadruplexes in Live Cells.
;
_journal_issue 8
_journal_name_full 'Analytical chemistry'
_journal_page_first 5354
_journal_page_last 5361
_journal_paper_doi 10.1021/acs.analchem.9b00436
_journal_volume 91
_journal_year 2019
_chemical_formula_moiety 'I3, C50 H47 N2 O10'
_chemical_formula_sum 'C50 H47 I3 N2 O10'
_chemical_formula_weight 1216.59
_space_group_crystal_system triclinic
_space_group_IT_number 2
_space_group_name_Hall '-P 1'
_space_group_name_H-M_alt 'P -1'
_symmetry_space_group_name_Hall '-P 1'
_symmetry_space_group_name_H-M 'P -1'
_atom_sites_solution_hydrogens mixed
_audit_creation_date 2017-04-25
_audit_creation_method
;
Olex2 1.2-beta
(compiled 2017.03.28 svn.r3405 for OlexSys, GUI svn.r5335)
;
_cell_angle_alpha 102.860(5)
_cell_angle_beta 90.495(6)
_cell_angle_gamma 100.374(6)
_cell_formula_units_Z 1
_cell_length_a 8.299(3)
_cell_length_b 11.341(4)
_cell_length_c 13.580(5)
_cell_measurement_reflns_used 1457
_cell_measurement_temperature 296(2)
_cell_measurement_theta_max 21.363
_cell_measurement_theta_min 2.830
_cell_volume 1224.1(8)
_computing_cell_refinement 'SAINT v7.68A (Bruker, 2009)'
_computing_data_reduction 'SAINT v7.68A (Bruker, 2009)'
_computing_molecular_graphics 'Olex2 (Dolomanov et al., 2009)'
_computing_publication_material 'Olex2 (Dolomanov et al., 2009)'
_computing_structure_refinement 'ShelXL (Sheldrick, 2015)'
_computing_structure_solution 'SHELXS-97 (Sheldrick, 2008)'
_diffrn_ambient_temperature 296.15
_diffrn_measured_fraction_theta_full 0.988
_diffrn_measured_fraction_theta_max 0.978
_diffrn_measurement_device_type 'Bruker P4'
_diffrn_radiation_type MoK\a
_diffrn_radiation_wavelength 0.71073
_diffrn_reflns_av_R_equivalents 0.0337
_diffrn_reflns_av_unetI/netI 0.0725
_diffrn_reflns_Laue_measured_fraction_full 0.988
_diffrn_reflns_Laue_measured_fraction_max 0.978
_diffrn_reflns_limit_h_max 7
_diffrn_reflns_limit_h_min -10
_diffrn_reflns_limit_k_max 12
_diffrn_reflns_limit_k_min -13
_diffrn_reflns_limit_l_max 16
_diffrn_reflns_limit_l_min -16
_diffrn_reflns_number 6561
_diffrn_reflns_point_group_measured_fraction_full 0.988
_diffrn_reflns_point_group_measured_fraction_max 0.978
_diffrn_reflns_theta_full 25.242
_diffrn_reflns_theta_max 25.927
_diffrn_reflns_theta_min 1.875
_exptl_absorpt_coefficient_mu 1.974
_exptl_absorpt_correction_T_max 0.7453
_exptl_absorpt_correction_T_min 0.6021
_exptl_absorpt_correction_type multi-scan
_exptl_absorpt_process_details
'SADABS-2008/1 (Bruker,2008) was used for absorption correction. wR2(int) was 0.0689 before and 0.0412 after correction. The Ratio of minimum to maximum transmission is 0.8079. The \l/2 correction factor is 0.0015.'
_exptl_crystal_colour colourless
_exptl_crystal_colour_primary colourless
_exptl_crystal_density_diffrn 1.650
_exptl_crystal_density_method 'not measured'
_exptl_crystal_description block
_exptl_crystal_F_000 600
_refine_diff_density_max 0.441
_refine_diff_density_min -0.597
_refine_diff_density_rms 0.108
_refine_ls_extinction_method none
_refine_ls_goodness_of_fit_ref 0.959
_refine_ls_hydrogen_treatment mixed
_refine_ls_matrix_type full
_refine_ls_number_parameters 310
_refine_ls_number_reflns 4672
_refine_ls_number_restraints 2
_refine_ls_restrained_S_all 0.960
_refine_ls_R_factor_all 0.0817
_refine_ls_R_factor_gt 0.0491
_refine_ls_shift/su_max 0.001
_refine_ls_shift/su_mean 0.000
_refine_ls_structure_factor_coef Fsqd
_refine_ls_weighting_details 'w=1/[\s^2^(Fo^2^)+(0.0726P)^2^] where P=(Fo^2^+2Fc^2^)/3'
_refine_ls_weighting_scheme calc
_refine_ls_wR_factor_gt 0.1249
_refine_ls_wR_factor_ref 0.1458
_reflns_Friedel_coverage 0.000
_reflns_number_gt 2984
_reflns_number_total 4672
_reflns_threshold_expression 'I > 2\s(I)'
_cod_data_source_file ac9b00436_si_005.cif
_cod_data_source_block HAN-OPH+
_cod_database_code 1552495
_shelx_shelxl_version_number 2014/7
_shelx_space_group_comment
;
The symmetry employed for this shelxl refinement is uniquely defined
by the following loop, which should always be used as a source of
symmetry information in preference to the above space-group names.
They are only intended as comments.
;
_olex2_refinement_description
;
1. Fixed Uiso
 At 1.2 times of:
  All C(H) groups, All C(H,H,H,H) groups
 At 1.5 times of:
  All C(H,H,H) groups, All O(H) groups
2. Restrained distances
 C4-C2 = C2-C4A
 1.5 with sigma of 0.02
3. Others
 Sof(H2BC)=Sof(H2BD)=Sof(C4A)=Sof(H4AA)=Sof(H4AB)=Sof(H4AC)=1-FVAR(1)
 Sof(H2AA)=Sof(H2AB)=Sof(C4)=Sof(H4A)=Sof(H4B)=Sof(H4C)=FVAR(1)
4.a Secondary CH2 refined with riding coordinates:
 C2(H2AA,H2AB), C2(H2BC,H2BD)
4.b Aromatic/amide H refined with riding coordinates:
 C17(H17), C19(H19), C25(H25), C37(H37), C42(H42), C51(H51), C59(H59),
 C60(H60), C61(H61)
4.c Idealised Me refined as rotating group:
 C4(H4A,H4B,H4C), C4A(H4AA,H4AB,H4AC), C41(H41A,H41B,H41C), C48(H48A,H48B,
 H48C), C52(H52A,H52B,H52C)
;
_olex2_submission_special_instructions 'No special instructions were received'

loop_
_space_group_symop_operation_xyz
'x, y, z'
'-x, -y, -z'

loop_
_atom_site_label
_atom_site_type_symbol
_atom_site_fract_x
_atom_site_fract_y
_atom_site_fract_z
_atom_site_U_iso_or_equiv
_atom_site_adp_type
_atom_site_occupancy
_atom_site_site_symmetry_order
_atom_site_calc_flag
_atom_site_refinement_flags_posn
_atom_site_refinement_flags_adp
_atom_site_refinement_flags_occupancy
_atom_site_disorder_assembly
_atom_site_disorder_group
I1 I 0.0000 0.5000 0.5000 0.0598(2) Uani 1 2 d S T P . .
I2 I 0.19348(6) 0.72348(4) 0.62737(4) 0.0727(2) Uani 1 1 d . . . . .
O1 O -0.3834(5) 0.5762(4) 0.9891(3) 0.0614(12) Uani 1 1 d . . . . .
H1 H -0.5000 0.5000 1.0000 0.092 Uiso 1 2 d RS T P . .
O2 O 0.1749(4) 0.7494(3) 1.0705(3) 0.0422(9) Uani 1 1 d . . . . .
O3 O 0.4400(5) 0.8263(4) 1.0905(3) 0.0604(12) Uani 1 1 d . . . . .
O4 O 0.4848(6) 0.6118(5) 1.3020(4) 0.0817(15) Uani 1 1 d . . . . .
O5 O 0.6050(6) 0.7776(6) 1.2545(5) 0.110(2) Uani 1 1 d . . . . .
N1 N 0.0262(5) 0.9665(4) 0.8129(3) 0.0381(10) Uani 1 1 d . . . . .
C2 C 0.6265(9) 0.6168(9) 1.3669(7) 0.092(3) Uani 1 1 d D . . . .
H2AA H 0.6225 0.5376 1.3838 0.110 Uiso 0.710(19) 1 calc R . . A 1
H2AB H 0.7260 0.6349 1.3318 0.110 Uiso 0.710(19) 1 calc R . . A 1
H2BC H 0.6872 0.7005 1.3880 0.110 Uiso 0.290(19) 1 calc R . . A 2
H2BD H 0.6989 0.5649 1.3319 0.110 Uiso 0.290(19) 1 calc R . . A 2
C4 C 0.6278(18) 0.7106(16) 1.4578(9) 0.115(7) Uani 0.710(19) 1 d D . . A 1
H4A H 0.5755 0.7744 1.4435 0.173 Uiso 0.710(19) 1 calc GR . . A 1
H4B H 0.7390 0.7449 1.4822 0.173 Uiso 0.710(19) 1 calc GR . . A 1
H4C H 0.5696 0.6753 1.5082 0.173 Uiso 0.710(19) 1 calc GR . . A 1
C4A C 0.558(3) 0.570(3) 1.4571(15) 0.079(12) Uani 0.290(19) 1 d D . . A 2
H4AA H 0.4852 0.6217 1.4898 0.118 Uiso 0.290(19) 1 calc GR . . A 2
H4AB H 0.6469 0.5727 1.5039 0.118 Uiso 0.290(19) 1 calc GR . . A 2
H4AC H 0.4997 0.4873 1.4349 0.118 Uiso 0.290(19) 1 calc GR . . A 2
C11 C 0.0376(6) 0.6700(5) 1.0843(4) 0.0379(12) Uani 1 1 d . . . . .
C13 C -0.1041(6) 0.6668(5) 1.0288(4) 0.0393(12) Uani 1 1 d . . . . .
C17 C -0.1258(7) 0.7387(5) 0.9568(4) 0.0415(13) Uani 1 1 d . . . . .
H17 H -0.2322 0.7241 0.9289 0.050 Uiso 1 1 calc R . . . .
C19 C -0.0202(7) 0.8235(5) 0.9220(4) 0.0403(13) Uani 1 1 d . . . . .
H19 H 0.0887 0.8442 0.9464 0.048 Uiso 1 1 calc R . . . .
C20 C 0.3299(7) 0.7588(5) 1.1170(4) 0.0429(13) Uani 1 1 d . . . . .
C25 C -0.0982(7) 0.5133(5) 1.1650(5) 0.0513(15) Uani 1 1 d . . . . .
H25 H -0.0956 0.4639 1.2109 0.062 Uiso 1 1 calc R . . . .
C27 C -0.0739(6) 0.8818(5) 0.8483(4) 0.0386(12) Uani 1 1 d . . . . .
C30 C 0.0466(7) 0.5964(5) 1.1536(4) 0.0429(13) Uani 1 1 d . . . . .
C31 C -0.2175(7) 0.9467(5) 0.7274(4) 0.0445(13) Uani 1 1 d . . . . .
C32 C -0.2507(7) 0.5808(5) 1.0423(4) 0.0444(13) Uani 1 1 d . . . . .
C36 C 0.3334(7) 0.6855(5) 1.1919(4) 0.0455(14) Uani 1 1 d . . . . .
C37 C 0.1967(7) 0.6080(5) 1.2076(4) 0.0467(14) Uani 1 1 d . . . . .
H37 H 0.2020 0.5611 1.2553 0.056 Uiso 1 1 calc R . . . .
C39 C -0.0548(7) 1.0080(5) 0.7385(4) 0.0428(13) Uani 1 1 d . . . . .
C41 C 0.1996(6) 1.0129(5) 0.8419(5) 0.0491(14) Uani 1 1 d . . . . .
H41A H 0.2231 0.9987 0.9072 0.074 Uiso 1 1 calc GR . . . .
H41B H 0.2247 1.0997 0.8447 0.074 Uiso 1 1 calc GR . . . .
H41C H 0.2650 0.9710 0.7929 0.074 Uiso 1 1 calc GR . . . .
C42 C -0.2401(7) 0.5037(5) 1.1110(5) 0.0523(15) Uani 1 1 d . . . . .
H42 H -0.3314 0.4462 1.1188 0.063 Uiso 1 1 calc R . . . .
C43 C 0.4907(8) 0.7000(6) 1.2506(5) 0.0591(17) Uani 1 1 d . . . . .
C44 C -0.2450(6) 0.8564(5) 0.7954(4) 0.0435(13) Uani 1 1 d . . . . .
C48 C -0.3782(7) 0.8890(6) 0.8693(5) 0.0595(17) Uani 1 1 d . . . . .
H48A H -0.3976 0.8306 0.9113 0.089 Uiso 1 1 calc GR . . . .
H48B H -0.4778 0.8865 0.8318 0.089 Uiso 1 1 calc GR . . . .
H48C H -0.3424 0.9702 0.9109 0.089 Uiso 1 1 calc GR . . . .
C51 C -0.3210(8) 0.9732(6) 0.6580(5) 0.0620(18) Uani 1 1 d . . . . .
H51 H -0.4301 0.9333 0.6484 0.074 Uiso 1 1 calc R . . . .
C52 C -0.2887(8) 0.7235(5) 0.7312(5) 0.0587(17) Uani 1 1 d . . . . .
H52A H -0.1962 0.7035 0.6934 0.088 Uiso 1 1 calc GR . . . .
H52B H -0.3805 0.7166 0.6854 0.088 Uiso 1 1 calc GR . . . .
H52C H -0.3166 0.6677 0.7748 0.088 Uiso 1 1 calc GR . . . .
C59 C 0.0076(8) 1.0945(6) 0.6841(5) 0.0574(16) Uani 1 1 d . . . . .
H59 H 0.1167 1.1344 0.6928 0.069 Uiso 1 1 calc R . . . .
C60 C -0.0998(9) 1.1184(7) 0.6164(5) 0.072(2) Uani 1 1 d . . . . .
H60 H -0.0628 1.1760 0.5786 0.086 Uiso 1 1 calc R . . . .
C61 C -0.2621(9) 1.0582(7) 0.6038(6) 0.073(2) Uani 1 1 d . . . . .
H61 H -0.3321 1.0760 0.5575 0.088 Uiso 1 1 calc R . . . .

loop_
_atom_site_aniso_label
_atom_site_aniso_U_11
_atom_site_aniso_U_22
_atom_site_aniso_U_33
_atom_site_aniso_U_23
_atom_site_aniso_U_13
_atom_site_aniso_U_12
I1 0.0555(4) 0.0653(4) 0.0602(4) 0.0144(3) 0.0015(3) 0.0156(3)
I2 0.0685(3) 0.0662(3) 0.0762(4) 0.0063(2) 0.0011(3) 0.0065(2)
O1 0.034(2) 0.072(3) 0.077(3) 0.036(2) -0.012(2) -0.014(2)
O2 0.0300(19) 0.047(2) 0.050(2) 0.0241(18) -0.0063(16) -0.0072(16)
O3 0.037(2) 0.069(3) 0.081(3) 0.045(2) -0.002(2) -0.010(2)
O4 0.064(3) 0.098(4) 0.094(4) 0.066(3) -0.027(3) -0.011(3)
O5 0.049(3) 0.137(5) 0.155(6) 0.101(5) -0.041(3) -0.038(3)
N1 0.033(2) 0.041(2) 0.041(3) 0.015(2) -0.0016(19) 0.001(2)
C2 0.064(5) 0.133(8) 0.093(6) 0.064(6) -0.020(4) 0.010(5)
C4 0.122(12) 0.186(19) 0.055(8) 0.030(9) 0.007(8) 0.074(13)
C4A 0.058(16) 0.14(3) 0.043(14) 0.022(15) -0.004(12) 0.030(17)
C11 0.033(3) 0.040(3) 0.040(3) 0.011(2) 0.002(2) 0.001(2)
C13 0.036(3) 0.039(3) 0.041(3) 0.011(2) 0.003(2) 0.001(2)
C17 0.034(3) 0.046(3) 0.043(3) 0.011(3) 0.000(2) 0.002(2)
C19 0.035(3) 0.043(3) 0.040(3) 0.015(2) -0.006(2) -0.003(2)
C20 0.038(3) 0.041(3) 0.049(3) 0.015(3) -0.007(3) 0.000(3)
C25 0.045(3) 0.046(3) 0.067(4) 0.032(3) 0.006(3) -0.003(3)
C27 0.035(3) 0.042(3) 0.037(3) 0.010(2) -0.001(2) 0.001(2)
C30 0.037(3) 0.040(3) 0.052(3) 0.020(3) -0.004(3) -0.005(2)
C31 0.038(3) 0.050(3) 0.047(3) 0.016(3) -0.006(3) 0.006(3)
C32 0.034(3) 0.044(3) 0.052(4) 0.011(3) 0.006(3) -0.001(2)
C36 0.038(3) 0.047(3) 0.054(4) 0.024(3) -0.004(3) 0.001(3)
C37 0.040(3) 0.051(3) 0.052(4) 0.023(3) 0.001(3) 0.002(3)
C39 0.039(3) 0.047(3) 0.043(3) 0.013(3) -0.006(3) 0.006(3)
C41 0.033(3) 0.054(4) 0.057(4) 0.015(3) -0.006(3) -0.001(3)
C42 0.042(3) 0.047(3) 0.068(4) 0.029(3) 0.003(3) -0.011(3)
C43 0.050(4) 0.065(4) 0.068(4) 0.037(4) -0.012(3) 0.001(3)
C44 0.033(3) 0.050(3) 0.046(3) 0.013(3) -0.005(2) 0.002(3)
C48 0.046(4) 0.066(4) 0.072(5) 0.025(3) 0.006(3) 0.014(3)
C51 0.043(3) 0.083(5) 0.066(4) 0.034(4) -0.009(3) 0.008(3)
C52 0.053(4) 0.054(4) 0.061(4) 0.009(3) -0.015(3) -0.006(3)
C59 0.057(4) 0.056(4) 0.063(4) 0.034(3) -0.002(3) -0.003(3)
C60 0.070(5) 0.087(5) 0.066(5) 0.042(4) -0.010(4) 0.003(4)
C61 0.072(5) 0.083(5) 0.076(5) 0.042(4) -0.011(4) 0.013(4)

loop_
_atom_type_symbol
_atom_type_description
_atom_type_scat_dispersion_real
_atom_type_scat_dispersion_imag
_atom_type_scat_source
C C 0.0033 0.0016 'International Tables Vol C Tables 4.2.6.8 and 6.1.1.4'
H H 0.0000 0.0000 'International Tables Vol C Tables 4.2.6.8 and 6.1.1.4'
I I -0.4742 1.8119 'International Tables Vol C Tables 4.2.6.8 and 6.1.1.4'
N N 0.0061 0.0033 'International Tables Vol C Tables 4.2.6.8 and 6.1.1.4'
O O 0.0106 0.0060 'International Tables Vol C Tables 4.2.6.8 and 6.1.1.4'

loop_
_geom_angle_atom_site_label_1
_geom_angle_atom_site_label_2
_geom_angle_atom_site_label_3
_geom_angle
_geom_angle_site_symmetry_3
I2 I1 I2 180.0 2_566
C11 O2 C20 124.6(4) .
C43 O4 C2 117.5(5) .
C27 N1 C39 111.7(4) .
C27 N1 C41 126.7(4) .
C39 N1 C41 121.6(4) .
O4 C2 C4A 105.4(11) .
C4 C2 O4 109.6(8) .
O2 C11 C13 117.8(4) .
O2 C11 C30 118.8(5) .
C13 C11 C30 123.4(5) .
C11 C13 C17 127.6(5) .
C11 C13 C32 118.0(5) .
C17 C13 C32 114.4(5) .
C19 C17 C13 131.9(5) .
C17 C19 C27 120.7(5) .
O2 C20 C36 115.1(5) .
O3 C20 O2 116.0(5) .
O3 C20 C36 128.9(5) .
C42 C25 C30 122.2(5) .
N1 C27 C19 122.4(5) .
N1 C27 C44 110.0(4) .
C19 C27 C44 127.6(5) .
C11 C30 C25 117.2(5) .
C11 C30 C37 119.0(5) .
C37 C30 C25 123.8(5) .
C39 C31 C44 110.0(5) .
C51 C31 C39 118.2(5) .
C51 C31 C44 131.8(5) .
O1 C32 C13 118.2(5) .
O1 C32 C42 123.4(5) .
C42 C32 C13 118.4(5) .
C20 C36 C43 117.7(5) .
C37 C36 C20 120.5(5) .
C37 C36 C43 121.7(5) .
C36 C37 C30 121.8(5) .
C31 C39 N1 108.0(5) .
C59 C39 N1 128.9(5) .
C59 C39 C31 123.1(5) .
C25 C42 C32 120.6(5) .
O4 C43 C36 111.0(5) .
O5 C43 O4 122.8(6) .
O5 C43 C36 126.3(6) .
C27 C44 C48 112.6(5) .
C27 C44 C52 111.3(5) .
C31 C44 C27 100.2(4) .
C31 C44 C48 109.5(5) .
C31 C44 C52 110.1(5) .
C48 C44 C52 112.4(5) .
C61 C51 C31 119.6(6) .
C60 C59 C39 116.7(6) .
C59 C60 C61 121.2(6) .
C51 C61 C60 121.2(7) .

loop_
_geom_bond_atom_site_label_1
_geom_bond_atom_site_label_2
_geom_bond_distance
_geom_bond_site_symmetry_2
I1 I2 2.9204(8) .
I1 I2 2.9204(8) 2_566
O1 C32 1.298(7) .
O2 C11 1.362(6) .
O2 C20 1.404(6) .
O3 C20 1.194(6) .
O4 C2 1.448(8) .
O4 C43 1.335(7) .
O5 C43 1.164(7) .
N1 C27 1.331(6) .
N1 C39 1.417(7) .
N1 C41 1.458(6) .
C2 C4 1.438(13) .
C2 C4A 1.514(17) .
C11 C13 1.382(7) .
C11 C30 1.400(7) .
C13 C17 1.435(7) .
C13 C32 1.457(7) .
C17 C19 1.350(7) .
C19 C27 1.424(7) .
C20 C36 1.452(7) .
C25 C30 1.419(7) .
C25 C42 1.357(8) .
C27 C44 1.536(7) .
C30 C37 1.411(8) .
C31 C39 1.393(7) .
C31 C44 1.515(8) .
C31 C51 1.386(8) .
C32 C42 1.425(8) .
C36 C37 1.354(7) .
C36 C43 1.488(8) .
C39 C59 1.387(7) .
C44 C48 1.538(8) .
C44 C52 1.542(8) .
C51 C61 1.364(9) .
C59 C60 1.377(9) .
C60 C61 1.387(10) .

loop_
_geom_torsion_atom_site_label_1
_geom_torsion_atom_site_label_2
_geom_torsion_atom_site_label_3
_geom_torsion_atom_site_label_4
_geom_torsion
O1 C32 C42 C25 -179.6(6)
O2 C11 C13 C17 -0.3(8)
O2 C11 C13 C32 179.1(4)
O2 C11 C30 C25 -179.0(5)
O2 C11 C30 C37 0.8(8)
O2 C20 C36 C37 4.8(8)
O2 C20 C36 C43 -174.6(5)
O3 C20 C36 C37 -176.0(6)
O3 C20 C36 C43 4.7(10)
N1 C27 C44 C31 -1.5(6)
N1 C27 C44 C48 -117.8(5)
N1 C27 C44 C52 114.9(5)
N1 C39 C59 C60 -179.4(6)
C2 O4 C43 O5 1.7(12)
C2 O4 C43 C36 -177.1(7)
C11 O2 C20 O3 174.4(5)
C11 O2 C20 C36 -6.3(7)
C11 C13 C17 C19 1.7(10)
C11 C13 C32 O1 -179.0(5)
C11 C13 C32 C42 -0.6(8)
C11 C30 C37 C36 -2.1(9)
C13 C11 C30 C25 1.1(8)
C13 C11 C30 C37 -179.1(5)
C13 C17 C19 C27 179.5(6)
C13 C32 C42 C25 2.2(9)
C17 C13 C32 O1 0.5(7)
C17 C13 C32 C42 178.8(5)
C17 C19 C27 N1 179.4(5)
C17 C19 C27 C44 -3.0(9)
C19 C27 C44 C31 -179.3(5)
C19 C27 C44 C48 64.4(7)
C19 C27 C44 C52 -62.9(7)
C20 O2 C11 C13 -176.5(5)
C20 O2 C11 C30 3.6(8)
C20 C36 C37 C30 -0.8(9)
C20 C36 C43 O4 -168.3(6)
C20 C36 C43 O5 12.9(11)
C25 C30 C37 C36 177.7(6)
C27 N1 C39 C31 1.0(6)
C27 N1 C39 C59 -179.7(6)
C30 C11 C13 C17 179.7(6)
C30 C11 C13 C32 -1.0(8)
C30 C25 C42 C32 -2.2(10)
C31 C39 C59 C60 -0.1(10)
C31 C51 C61 C60 0.3(11)
C32 C13 C17 C19 -177.7(5)
C37 C36 C43 O4 12.3(9)
C37 C36 C43 O5 -166.5(8)
C39 N1 C27 C19 178.4(5)
C39 N1 C27 C44 0.4(6)
C39 C31 C44 C27 2.1(6)
C39 C31 C44 C48 120.7(5)
C39 C31 C44 C52 -115.3(5)
C39 C31 C51 C61 -0.5(10)
C39 C59 C60 C61 -0.2(11)
C41 N1 C27 C19 -0.2(8)
C41 N1 C27 C44 -178.2(5)
C41 N1 C39 C31 179.6(5)
C41 N1 C39 C59 -1.0(9)
C42 C25 C30 C11 0.5(9)
C42 C25 C30 C37 -179.3(6)
C43 O4 C2 C4 76.3(11)
C43 O4 C2 C4A 144.9(14)
C43 C36 C37 C30 178.5(6)
C44 C31 C39 N1 -2.0(6)
C44 C31 C39 C59 178.6(5)
C44 C31 C51 C61 -178.2(6)
C51 C31 C39 N1 179.9(5)
C51 C31 C39 C59 0.4(9)
C51 C31 C44 C27 179.9(7)
C51 C31 C44 C48 -61.5(9)
C51 C31 C44 C52 62.6(9)
C59 C60 C61 C51 0.1(12)
